data_1564928
loop_
_publ_author_name
'Albalad, jorge'
'Peralta, Ricardo'
'Huxley, Michael'
'Tsoukatos, Steven'
'Shi, Zhaolin'
'Zhang, Yue-Biao'
'Evans, Jack D.'
'Sumby, Christopher J.'
'Doonan, Christian J.'

_publ_section_title
;
 Coordination Modulated On-Off Switching of Flexibility in a Metal-organic
 Framework
;
_journal_name_full 'Chemical Science'
_journal_paper_doi 10.1039/D1SC04712D
_journal_year 2021
_chemical_formula_moiety 'C75 H66 Br Cu Mn3 N12 O12, 2(C6 H12)'
_chemical_formula_sum 'C87 H90 Br Cu Mn3 N12 O12'
_chemical_formula_weight 1803.97
_space_group_crystal_system monoclinic
_space_group_IT_number 11
_space_group_name_Hall '-P 2yb'
_space_group_name_H-M_alt 'P 1 21/m 1'
_atom_sites_solution_hydrogens geom
_atom_sites_solution_primary dual
_audit_creation_date 2021-03-01
_audit_creation_method
;
Olex2 1.3
(compiled 2020.11.12 svn.r5f609507 for OlexSys, GUI svn.r6257)
;
_audit_update_record
;
2021-07-30 deposited with the CCDC.	2021-10-11 downloaded from the CCDC.
;
_cell_angle_alpha 90
_cell_angle_beta 93.23(3)
_cell_angle_gamma 90
_cell_formula_units_Z 2
_cell_length_a 12.335(3)
_cell_length_b 33.732(7)
_cell_length_c 13.089(3)
_cell_measurement_reflns_used 60121
_cell_measurement_temperature 100(2)
_cell_measurement_theta_max 32.684
_cell_measurement_theta_min 1.207
_cell_volume 5437(2)
_computing_cell_refinement 'AS QEGUI'
_computing_data_collection 'XDS (Kabsch, 2010)'
_computing_data_reduction 'XDS (Kabsch, 2010)'
_computing_molecular_graphics 'Olex2 1.3 (Dolomanov et al., 2009)'
_computing_publication_material 'Olex2 1.3 (Dolomanov et al., 2009)'
_computing_structure_refinement 'SHELXL 2018/3 (Sheldrick, 2015)'
_computing_structure_solution 'ShelXT (Sheldrick, 2015)'
_diffrn_ambient_temperature 100(2)
_diffrn_detector_area_resol_mean '13.3 (Dectris Eiger detectors)'
_diffrn_measured_fraction_theta_full 0.873
_diffrn_measured_fraction_theta_max 0.655
_diffrn_measurement_device_type 'Bruker APEX-II CCD'
_diffrn_measurement_method '\w scans'
_diffrn_radiation_monochromator graphite
_diffrn_radiation_type Synchrotron
_diffrn_radiation_wavelength 0.71073
_diffrn_reflns_av_R_equivalents 0.1533
_diffrn_reflns_av_unetI/netI 0.1440
_diffrn_reflns_Laue_measured_fraction_full 0.873
_diffrn_reflns_Laue_measured_fraction_max 0.655
_diffrn_reflns_limit_h_max 17
_diffrn_reflns_limit_h_min -17
_diffrn_reflns_limit_k_max 45
_diffrn_reflns_limit_k_min -45
_diffrn_reflns_limit_l_max 17
_diffrn_reflns_limit_l_min -17
_diffrn_reflns_number 60121
_diffrn_reflns_point_group_measured_fraction_full 0.873
_diffrn_reflns_point_group_measured_fraction_max 0.655
_diffrn_reflns_theta_full 25.000
_diffrn_reflns_theta_max 32.684
_diffrn_reflns_theta_min 1.207
_diffrn_source 'MX2 Beamline Australian Synchrotron'
_diffrn_standards_number 0
_exptl_absorpt_coefficient_mu 0.953
_exptl_absorpt_correction_type none
_exptl_absorpt_process_details 'XDS (Kabsch, 2010)'
_exptl_crystal_colour 'clear yellowish colourless'
_exptl_crystal_colour_lustre clear
_exptl_crystal_colour_modifier yellowish
_exptl_crystal_colour_primary colourless
_exptl_crystal_density_diffrn 1.102
_exptl_crystal_description plate
_exptl_crystal_F_000 1862
_exptl_crystal_size_max 0.23
_exptl_crystal_size_mid 0.08
_exptl_crystal_size_min 0.02
_refine_diff_density_max 1.078
_refine_diff_density_min -0.773
_refine_diff_density_rms 0.151
_refine_ls_extinction_method none
_refine_ls_goodness_of_fit_ref 1.094
_refine_ls_hydrogen_treatment constr
_refine_ls_matrix_type full
_refine_ls_number_parameters 562
_refine_ls_number_reflns 13272
_refine_ls_number_restraints 43
_refine_ls_restrained_S_all 1.094
_refine_ls_R_factor_all 0.2891
_refine_ls_R_factor_gt 0.1624
_refine_ls_shift/su_max 0.000
_refine_ls_shift/su_mean 0.000
_refine_ls_structure_factor_coef Fsqd
_refine_ls_weighting_details 'w=1/[\s^2^(Fo^2^)+(0.2000P)^2^] where P=(Fo^2^+2Fc^2^)/3'
_refine_ls_weighting_scheme calc
_refine_ls_wR_factor_gt 0.4192
_refine_ls_wR_factor_ref 0.4936
_reflns_Friedel_coverage 0.000
_reflns_number_gt 3153
_reflns_number_total 13272
_reflns_threshold_expression 'I > 2\s(I)'
_cod_data_source_file d1sc04712d2.cif
_cod_data_source_block test
_cod_original_cell_volume 5437.5(19)
_cod_database_code 1564928
_shelx_shelxl_version_number 2018/3
_shelx_space_group_comment
;
The symmetry employed for this shelxl refinement is uniquely defined
by the following loop, which should always be used as a source of
symmetry information in preference to the above space-group names.
They are only intended as comments.
;
_diffrn_measurement_detector_type 'Dectris Eiger 16M'
_olex2_refinement_description
;
1. Fixed Uiso
 At 1.2 times of:
  All C(H) groups, All C(H,H) groups
 At 1.5 times of:
  All C(H,H,H) groups
2. Restrained distances
 C33-C36
 1.45 with sigma of 0.02
 C35-C37
 1.45 with sigma of 0.02
 C84-C85
 1.54 with sigma of 0.02
 C82-C83
 1.54 with sigma of 0.02
 C81-C86
 -1.5 with sigma of 0.02
 C81-C82
 -1.5 with sigma of 0.02
 C91-C92
 1.54 with sigma of 0.02
 C83-C84
 -1.5 with sigma of 0.02
3. Uiso/Uaniso restraints and constraints
Uanis(C81) \\sim Ueq, Uanis(C82) \\sim Ueq, Uanis(C83) \\sim Ueq, Uanis(C84)
\\sim Ueq, Uanis(C85) \\sim Ueq, Uanis(C86) \\sim Ueq: with sigma of 0.1 and
sigma for terminal atoms of 0.2
4. Others
 Fixed Sof: C81(0.5) H81A(0.5) H81B(0.5) C82(0.5) H82A(0.5) H82B(0.5) C83(0.5)
 H83A(0.5) H83B(0.5) C84(0.5) H84A(0.5) H84B(0.5) C85(0.5) H85A(0.5) H85B(0.5)
 C86(0.5) H86A(0.5) H86B(0.5)
5.a Secondary CH2 refined with riding coordinates:
 C1(H1A,H1B), C51(H51A,H51B), C81(H81A,H81B), C82(H82A,H82B), C83(H83A,H83B),
 C84(H84A,H84B), C85(H85A,H85B), C86(H86A,H86B), C91(H91A,H91B), C92(H92A,H92B),
  C93(H93A,H93B)
5.b Aromatic/amide H refined with riding coordinates:
 C22(H22), C23(H23), C25(H25), C26(H26), C42(H42), C43(H43), C45(H45),
 C46(H46), C72(H72), C73(H73), C75(H75), C76(H76)
5.c Idealised Me refined as rotating group:
 C16(H16A,H16B,H16C), C17(H17A,H17B,H17C), C36(H36A,H36B,H36C), C37(H37A,H37B,
 H37C), C66(H66A,H66B,H66C), C67(H67A,H67B,H67C)
;
_smtbx_masks_void_probe_radius 1.2
_smtbx_masks_void_truncation_radius 1.2
_olex2_submission_special_instructions 'No special instructions were received'

loop_
_space_group_symop_operation_xyz
'x, y, z'
'-x, y+1/2, -z'
'-x, -y, -z'
'x, -y-1/2, z'

loop_
_atom_site_label
_atom_site_type_symbol
_atom_site_fract_x
_atom_site_fract_y
_atom_site_fract_z
_atom_site_U_iso_or_equiv
_atom_site_adp_type
_atom_site_occupancy
_atom_site_site_symmetry_order
_atom_site_calc_flag
_atom_site_refinement_flags_posn
_atom_site_refinement_flags_adp
_atom_site_refinement_flags_occupancy
_atom_site_disorder_assembly
_atom_site_disorder_group
Mn1 Mn 0.000000 0.500000 0.500000 0.1055(9) Uani 1 2 d S . P . .
C1 C 0.2852(10) 0.3545(3) -0.2604(8) 0.101(3) Uani 1 1 d . . . . .
H1A H 0.311545 0.330147 -0.224587 0.121 Uiso 1 1 calc R U . . .
H1B H 0.227267 0.346599 -0.311779 0.121 Uiso 1 1 calc R U . . .
Mn2 Mn 0.20102(16) 0.43310(5) 0.60722(14) 0.1066(7) Uani 1 1 d . . . . .
Cu3 Cu 0.5863(2) 0.750000 0.92994(18) 0.1234(9) Uani 1 2 d S T P . .
Br4 Br 0.60544(19) 0.750000 1.10333(16) 0.1329(8) Uani 1 2 d S T P . .
N11 N 0.2395(8) 0.3810(3) -0.1865(8) 0.104(3) Uani 1 1 d . . . . .
N12 N 0.2203(8) 0.4195(3) -0.2155(9) 0.106(3) Uani 1 1 d . . . . .
C13 C 0.1961(9) 0.4369(4) -0.1310(10) 0.096(3) Uani 1 1 d . . . . .
C14 C 0.2044(10) 0.4117(4) -0.0508(10) 0.106(4) Uani 1 1 d . . . . .
C15 C 0.2309(9) 0.3762(4) -0.0818(8) 0.094(3) Uani 1 1 d . . . . .
C16 C 0.1726(11) 0.4811(4) -0.1306(10) 0.124(4) Uani 1 1 d . . . . .
H16A H 0.217043 0.494388 -0.180074 0.187 Uiso 1 1 calc R U . . .
H16B H 0.190079 0.491813 -0.062086 0.187 Uiso 1 1 calc R U . . .
H16C H 0.095576 0.485587 -0.149477 0.187 Uiso 1 1 calc R U . . .
C17 C 0.2414(9) 0.3350(3) -0.0430(9) 0.103(3) Uani 1 1 d . . . . .
H17A H 0.197480 0.331800 0.016605 0.155 Uiso 1 1 calc R U . . .
H17B H 0.317691 0.329449 -0.023044 0.155 Uiso 1 1 calc R U . . .
H17C H 0.215992 0.316439 -0.096772 0.155 Uiso 1 1 calc R U . . .
C21 C 0.1888(10) 0.4223(4) 0.0590(9) 0.101(3) Uani 1 1 d . . . . .
C22 C 0.2605(10) 0.4018(3) 0.1347(10) 0.105(3) Uani 1 1 d . . . . .
H22 H 0.315629 0.384430 0.113892 0.126 Uiso 1 1 calc R U . . .
C23 C 0.2463(8) 0.4085(4) 0.2369(11) 0.103(3) Uani 1 1 d . . . . .
H23 H 0.289063 0.393489 0.285690 0.123 Uiso 1 1 calc R U . . .
C24 C 0.1744(12) 0.4353(4) 0.2722(10) 0.113(4) Uani 1 1 d . . . . .
C25 C 0.1050(10) 0.4550(4) 0.1929(11) 0.113(4) Uani 1 1 d . . . . .
H25 H 0.050338 0.472939 0.212152 0.136 Uiso 1 1 calc R U . . .
C26 C 0.1179(12) 0.4481(4) 0.0946(11) 0.117(4) Uani 1 1 d . . . . .
H26 H 0.073612 0.462584 0.045961 0.141 Uiso 1 1 calc R U . . .
C27 C 0.1591(12) 0.4416(4) 0.3807(9) 0.109(4) Uani 1 1 d . . . . .
O28 O 0.2084(7) 0.4222(3) 0.4509(7) 0.119(3) Uani 1 1 d . . . . .
O29 O 0.1023(8) 0.4720(3) 0.4007(6) 0.124(3) Uani 1 1 d . . . . .
N31 N 0.3699(8) 0.3711(3) -0.3102(8) 0.096(3) Uani 1 1 d . . . . .
N32 N 0.3596(9) 0.3989(3) -0.3789(8) 0.116(3) Uani 1 1 d . . . . .
C33 C 0.4541(11) 0.4114(3) -0.4012(9) 0.104(3) Uani 1 1 d D . . . .
C34 C 0.5368(12) 0.3926(3) -0.3415(10) 0.109(4) Uani 1 1 d . . . . .
C35 C 0.4814(11) 0.3658(4) -0.2819(10) 0.116(4) Uani 1 1 d D . . . .
C36 C 0.4719(9) 0.4445(3) -0.4726(9) 0.112(4) Uani 1 1 d D . . . .
H36A H 0.415871 0.443917 -0.528692 0.168 Uiso 1 1 calc R U . . .
H36B H 0.543658 0.441868 -0.500351 0.168 Uiso 1 1 calc R U . . .
H36C H 0.467885 0.469762 -0.435832 0.168 Uiso 1 1 calc R U . . .
C37 C 0.5288(13) 0.3354(3) -0.2037(9) 0.139(5) Uani 1 1 d D . . . .
H37A H 0.479533 0.332510 -0.148001 0.209 Uiso 1 1 calc R U . . .
H37B H 0.599757 0.344646 -0.175892 0.209 Uiso 1 1 calc R U . . .
H37C H 0.537170 0.309763 -0.237520 0.209 Uiso 1 1 calc R U . . .
C41 C 0.6526(12) 0.3972(4) -0.3459(8) 0.104(3) Uani 1 1 d . . . . .
C42 C 0.6991(11) 0.4348(4) -0.3387(9) 0.105(3) Uani 1 1 d . . . . .
H42 H 0.655374 0.457416 -0.327318 0.126 Uiso 1 1 calc R U . . .
C43 C 0.8074(12) 0.4388(4) -0.3481(9) 0.108(4) Uani 1 1 d . . . . .
H43 H 0.835418 0.465046 -0.343537 0.130 Uiso 1 1 calc R U . . .
C44 C 0.8807(15) 0.4095(4) -0.3632(9) 0.130(5) Uani 1 1 d . . . . .
C45 C 0.8336(12) 0.3699(4) -0.3644(10) 0.122(4) Uani 1 1 d . . . . .
H45 H 0.879607 0.347605 -0.371053 0.146 Uiso 1 1 calc R U . . .
C46 C 0.7236(12) 0.3641(4) -0.3559(9) 0.108(4) Uani 1 1 d . . . . .
H46 H 0.695006 0.337946 -0.356847 0.130 Uiso 1 1 calc R U . . .
C47 C 1.0046(10) 0.4156(5) -0.3783(10) 0.100(4) Uani 1 1 d . . . . .
O48 O 1.0285(6) 0.4497(3) -0.3879(6) 0.107(2) Uani 1 1 d . . . . .
O49 O 1.0592(7) 0.3859(3) -0.3767(6) 0.109(2) Uani 1 1 d . . . . .
C51 C 0.6405(14) 0.750000 0.7026(10) 0.096(5) Uani 1 2 d S T P . .
H51A H 0.656920 0.749999 0.629428 0.115 Uiso 1 2 calc R U P . .
H51B H 0.711035 0.750000 0.742617 0.115 Uiso 1 2 calc R U P . .
N61 N 0.5897(10) 0.7144(3) 0.7219(9) 0.126(4) Uani 1 1 d . . . . .
N62 N 0.5684(9) 0.7053(3) 0.8236(7) 0.110(3) Uani 1 1 d . . . . .
C63 C 0.5052(11) 0.6723(4) 0.8225(10) 0.109(4) Uani 1 1 d . . . . .
C64 C 0.4898(11) 0.6600(4) 0.7267(11) 0.112(4) Uani 1 1 d . . . . .
C65 C 0.5396(12) 0.6864(4) 0.6612(11) 0.120(4) Uani 1 1 d . . . . .
C66 C 0.4704(11) 0.6558(4) 0.9226(11) 0.129(4) Uani 1 1 d . . . . .
H66A H 0.391050 0.653510 0.920164 0.194 Uiso 1 1 calc R U . . .
H66B H 0.494536 0.673549 0.978586 0.194 Uiso 1 1 calc R U . . .
H66C H 0.502847 0.629528 0.934111 0.194 Uiso 1 1 calc R U . . .
C67 C 0.5404(15) 0.6880(4) 0.5458(10) 0.163(6) Uani 1 1 d . . . . .
H67A H 0.531953 0.715578 0.522919 0.245 Uiso 1 1 calc R U . . .
H67B H 0.480298 0.672078 0.515751 0.245 Uiso 1 1 calc R U . . .
H67C H 0.609385 0.677497 0.523924 0.245 Uiso 1 1 calc R U . . .
C71 C 0.4254(11) 0.6241(4) 0.6925(10) 0.109(4) Uani 1 1 d . . . . .
C72 C 0.4512(10) 0.5883(4) 0.7286(10) 0.113(4) Uani 1 1 d . . . . .
H72 H 0.515447 0.585019 0.771230 0.136 Uiso 1 1 calc R U . . .
C73 C 0.3858(11) 0.5551(4) 0.7051(9) 0.112(4) Uani 1 1 d . . . . .
H73 H 0.406920 0.529891 0.731433 0.134 Uiso 1 1 calc R U . . .
C74 C 0.2896(11) 0.5587(4) 0.6434(8) 0.097(3) Uani 1 1 d . . . . .
C75 C 0.2702(10) 0.5956(5) 0.6134(9) 0.107(4) Uani 1 1 d . . . . .
H75 H 0.204244 0.598560 0.573012 0.128 Uiso 1 1 calc R U . . .
C76 C 0.3208(12) 0.6274(4) 0.6272(10) 0.118(4) Uani 1 1 d . . . . .
H76 H 0.295413 0.651857 0.598840 0.142 Uiso 1 1 calc R U . . .
C77 C 0.2292(10) 0.5237(4) 0.6183(10) 0.100(4) Uani 1 1 d . . . . .
O78 O 0.2596(7) 0.4899(3) 0.6283(6) 0.114(2) Uani 1 1 d . . . . .
O79 O 0.1337(7) 0.5296(2) 0.5767(6) 0.108(2) Uani 1 1 d . . . . .
C81 C 0.083(2) 0.6340(8) 0.070(2) 0.117(9) Uani 0.5 1 d D U P . .
H81A H 0.140500 0.652894 0.094396 0.140 Uiso 0.5 1 calc R U P . .
H81B H 0.020750 0.637729 0.113786 0.140 Uiso 0.5 1 calc R U P . .
C82 C 0.1246(17) 0.5938(7) 0.0859(15) 0.108(8) Uani 0.5 1 d D U P . .
H82A H 0.065110 0.574495 0.071843 0.129 Uiso 0.5 1 calc R U P . .
H82B H 0.151846 0.590441 0.157987 0.129 Uiso 0.5 1 calc R U P . .
C83 C 0.2179(17) 0.5854(5) 0.0138(17) 0.111(8) Uani 0.5 1 d D U P . .
H83A H 0.283504 0.600287 0.038474 0.134 Uiso 0.5 1 calc R U P . .
H83B H 0.235794 0.556815 0.016051 0.134 Uiso 0.5 1 calc R U P . .
C84 C 0.1886(19) 0.5969(6) -0.0914(14) 0.106(7) Uani 0.5 1 d D U P . .
H84A H 0.133408 0.578227 -0.121099 0.128 Uiso 0.5 1 calc R U P . .
H84B H 0.253467 0.595183 -0.132395 0.128 Uiso 0.5 1 calc R U P . .
C85 C 0.143(2) 0.6395(6) -0.097(2) 0.139(10) Uani 0.5 1 d D U P . .
H85A H 0.198874 0.657933 -0.067200 0.166 Uiso 0.5 1 calc R U P . .
H85B H 0.128201 0.646861 -0.169332 0.166 Uiso 0.5 1 calc R U P . .
C86 C 0.046(2) 0.6446(8) -0.044(4) 0.182(17) Uani 0.5 1 d D U P . .
H86A H -0.012046 0.626453 -0.070708 0.218 Uiso 0.5 1 calc R U P . .
H86B H 0.019197 0.672266 -0.049409 0.218 Uiso 0.5 1 calc R U P . .
C91 C 0.4994(11) 0.5277(4) 0.0925(11) 0.134(5) Uani 1 1 d D . . . .
H91A H 0.568782 0.521411 0.130670 0.161 Uiso 1 1 calc R U . . .
H91B H 0.460820 0.548581 0.129457 0.161 Uiso 1 1 calc R U . . .
C92 C 0.4287(13) 0.4906(4) 0.0748(12) 0.142(5) Uani 1 1 d D . . . .
H92A H 0.409163 0.480007 0.141862 0.170 Uiso 1 1 calc R U . . .
H92B H 0.360573 0.498183 0.036045 0.170 Uiso 1 1 calc R U . . .
C93 C 0.4826(15) 0.4599(4) 0.0193(12) 0.158(6) Uani 1 1 d . . . . .
H93A H 0.438191 0.435441 0.018922 0.189 Uiso 1 1 calc R U . . .
H93B H 0.553670 0.453905 0.054864 0.189 Uiso 1 1 calc R U . . .

loop_
_atom_site_aniso_label
_atom_site_aniso_U_11
_atom_site_aniso_U_22
_atom_site_aniso_U_33
_atom_site_aniso_U_23
_atom_site_aniso_U_13
_atom_site_aniso_U_12
Mn1 0.100(2) 0.1216(18) 0.0934(19) -0.0036(12) -0.0082(15) 0.0004(13)
C1 0.107(10) 0.122(8) 0.072(7) -0.028(6) -0.013(7) 0.002(7)
Mn2 0.0976(16) 0.1260(14) 0.0946(14) 0.0027(9) -0.0097(11) 0.0004(9)
Cu3 0.121(2) 0.1301(17) 0.1165(18) 0.000 -0.0147(14) 0.000
Br4 0.148(2) 0.1301(14) 0.1202(17) 0.000 0.0032(14) 0.000
N11 0.106(8) 0.103(7) 0.102(8) -0.014(5) -0.020(6) 0.008(5)
N12 0.099(8) 0.111(7) 0.105(8) 0.009(6) -0.003(6) 0.009(5)
C13 0.078(8) 0.121(9) 0.087(9) 0.009(7) -0.012(7) 0.010(6)
C14 0.095(10) 0.128(10) 0.093(10) -0.011(8) -0.016(7) 0.007(7)
C15 0.089(9) 0.141(11) 0.052(7) -0.002(6) 0.007(6) -0.001(6)
C16 0.107(11) 0.148(11) 0.121(11) -0.003(7) 0.033(8) 0.004(8)
C17 0.080(9) 0.125(9) 0.106(9) -0.001(6) 0.001(7) 0.007(6)
C21 0.059(8) 0.153(10) 0.087(9) 0.001(7) -0.025(7) -0.009(7)
C22 0.089(10) 0.139(9) 0.085(9) -0.007(6) -0.005(7) 0.004(6)
C23 0.039(7) 0.149(10) 0.118(11) 0.007(7) -0.019(6) 0.001(6)
C24 0.122(12) 0.133(9) 0.083(9) -0.004(6) -0.012(8) 0.007(8)
C25 0.066(8) 0.168(11) 0.108(11) 0.001(8) 0.017(8) 0.016(7)
C26 0.120(12) 0.141(10) 0.088(10) -0.002(7) -0.014(8) 0.024(8)
C27 0.109(11) 0.151(11) 0.063(8) -0.022(7) -0.022(7) 0.005(8)
O28 0.101(7) 0.162(7) 0.092(6) -0.021(5) -0.018(5) 0.016(5)
O29 0.143(8) 0.153(7) 0.078(6) 0.003(5) 0.015(5) -0.008(6)
N31 0.052(6) 0.132(7) 0.103(7) 0.014(5) -0.019(5) -0.019(5)
N32 0.083(8) 0.153(9) 0.112(8) 0.019(6) 0.012(6) -0.001(6)
C33 0.070(9) 0.133(9) 0.107(9) 0.004(7) -0.002(7) -0.017(7)
C34 0.097(11) 0.124(9) 0.101(9) 0.025(7) -0.022(8) -0.001(7)
C35 0.081(10) 0.160(11) 0.105(10) -0.022(8) -0.010(8) -0.003(7)
C36 0.073(8) 0.132(9) 0.126(10) 0.025(7) -0.040(7) -0.005(6)
C37 0.192(16) 0.141(10) 0.084(9) 0.025(7) 0.011(9) 0.023(9)
C41 0.110(12) 0.124(10) 0.077(8) 0.009(6) -0.003(7) -0.004(9)
C42 0.087(10) 0.137(10) 0.090(9) 0.009(6) 0.010(7) 0.004(7)
C43 0.092(11) 0.129(10) 0.104(9) -0.001(7) 0.008(8) -0.003(7)
C44 0.203(18) 0.112(10) 0.073(8) 0.000(6) -0.001(9) 0.018(11)
C45 0.097(11) 0.132(11) 0.135(12) 0.002(7) 0.000(9) -0.001(7)
C46 0.109(11) 0.112(9) 0.103(9) -0.007(6) -0.003(8) 0.005(8)
C47 0.036(7) 0.139(11) 0.125(10) 0.004(8) -0.011(6) -0.020(7)
O48 0.061(5) 0.135(6) 0.124(6) -0.001(5) -0.007(4) -0.004(4)
O49 0.092(7) 0.148(7) 0.086(5) 0.004(4) -0.007(4) 0.004(5)
C51 0.121(15) 0.115(12) 0.050(8) 0.000 -0.012(8) 0.000
N61 0.162(12) 0.118(8) 0.094(8) 0.002(6) -0.031(8) 0.007(7)
N62 0.122(9) 0.154(8) 0.051(6) 0.007(5) -0.032(5) -0.004(6)
C63 0.127(12) 0.114(9) 0.085(10) -0.007(7) -0.006(8) -0.014(7)
C64 0.113(11) 0.135(10) 0.090(10) 0.008(8) 0.010(8) 0.005(8)
C65 0.137(12) 0.108(8) 0.111(11) -0.004(8) -0.020(9) -0.018(7)
C66 0.103(11) 0.166(11) 0.117(11) 0.013(8) 0.000(8) -0.022(8)
C67 0.24(2) 0.163(12) 0.086(10) -0.022(8) 0.002(11) -0.050(11)
C71 0.110(11) 0.089(8) 0.126(10) -0.010(7) 0.002(8) -0.008(7)
C72 0.092(10) 0.109(9) 0.139(11) -0.021(8) -0.003(8) -0.013(7)
C73 0.103(11) 0.143(10) 0.086(8) 0.001(6) -0.024(8) 0.026(8)
C74 0.113(11) 0.098(8) 0.077(8) -0.006(6) 0.000(7) 0.004(7)
C75 0.068(9) 0.139(11) 0.110(10) -0.016(8) -0.018(7) 0.001(7)
C76 0.112(12) 0.131(11) 0.110(10) 0.000(7) -0.022(9) 0.013(8)
C77 0.042(7) 0.124(11) 0.137(11) 0.018(7) 0.010(7) 0.018(6)
O78 0.106(7) 0.133(6) 0.102(6) 0.003(4) 0.002(5) 0.003(5)
O79 0.083(6) 0.130(6) 0.111(6) -0.001(4) -0.003(5) -0.014(4)
C81 0.052(16) 0.17(2) 0.12(2) -0.050(17) -0.028(15) -0.004(14)
C82 0.061(16) 0.20(2) 0.061(14) 0.026(13) -0.027(12) -0.038(15)
C83 0.077(17) 0.076(12) 0.18(3) 0.004(13) -0.033(17) -0.004(10)
C84 0.103(19) 0.16(2) 0.059(13) -0.020(12) -0.001(13) -0.030(14)
C85 0.13(3) 0.101(17) 0.18(3) 0.025(15) -0.05(2) -0.002(15)
C86 0.051(18) 0.14(2) 0.36(5) -0.04(3) 0.05(3) 0.022(14)
C91 0.093(10) 0.164(12) 0.142(13) 0.033(9) -0.032(9) -0.006(8)
C92 0.155(15) 0.134(11) 0.132(12) 0.031(9) -0.023(11) 0.002(10)
C93 0.204(19) 0.140(12) 0.124(13) 0.005(10) -0.041(11) 0.005(11)

loop_
_atom_type_symbol
_atom_type_description
_atom_type_scat_dispersion_real
_atom_type_scat_dispersion_imag
_atom_type_scat_source
C C 0.0033 0.0016 'International Tables Vol C Tables 4.2.6.8 and 6.1.1.4'
H H 0.0000 0.0000 'International Tables Vol C Tables 4.2.6.8 and 6.1.1.4'
Br Br -0.2901 2.4595 'International Tables Vol C Tables 4.2.6.8 and 6.1.1.4'
Cu Cu 0.3201 1.2651 'International Tables Vol C Tables 4.2.6.8 and 6.1.1.4'
Mn Mn 0.3368 0.7283 'International Tables Vol C Tables 4.2.6.8 and 6.1.1.4'
N N 0.0061 0.0033 'International Tables Vol C Tables 4.2.6.8 and 6.1.1.4'
O O 0.0106 0.0060 'International Tables Vol C Tables 4.2.6.8 and 6.1.1.4'

loop_
_geom_angle_atom_site_label_1
_geom_angle_atom_site_label_2
_geom_angle_atom_site_label_3
_geom_angle
_geom_angle_site_symmetry_1
_geom_angle_site_symmetry_3
_geom_angle_publ_flag
O29 Mn1 O29 180.0 . 3_566 ?
O29 Mn1 O48 90.7(3) 3_566 1_456 ?
O29 Mn1 O48 89.3(3) . 1_456 ?
O29 Mn1 O48 89.3(3) 3_566 3_665 ?
O29 Mn1 O48 90.7(3) . 3_665 ?
O29 Mn1 O79 88.5(3) . 3_566 ?
O29 Mn1 O79 91.5(3) . . ?
O29 Mn1 O79 91.5(3) 3_566 3_566 ?
O29 Mn1 O79 88.5(3) 3_566 . ?
O48 Mn1 O48 180.0(4) 1_456 3_665 ?
O79 Mn1 O48 87.6(3) 3_566 3_665 ?
O79 Mn1 O48 92.4(3) 3_566 1_456 ?
O79 Mn1 O48 87.6(3) . 1_456 ?
O79 Mn1 O48 92.4(3) . 3_665 ?
O79 Mn1 O79 180.0 3_566 . ?
H1A C1 H1B 107.7 . . ?
N11 C1 H1A 108.9 . . ?
N11 C1 H1B 108.9 . . ?
N31 C1 H1A 108.9 . . ?
N31 C1 H1B 108.9 . . ?
N31 C1 N11 113.3(9) . . ?
N12 Mn2 C47 85.7(4) 1_556 1_456 ?
N12 Mn2 O49 79.5(3) 1_556 1_456 ?
O28 Mn2 N12 157.1(4) . 1_556 ?
O28 Mn2 N32 84.5(4) . 1_556 ?
O28 Mn2 C47 97.4(4) . 1_456 ?
O28 Mn2 O48 99.7(3) . 1_456 ?
O28 Mn2 O49 92.4(3) . 1_456 ?
N32 Mn2 N12 77.6(4) 1_556 1_556 ?
N32 Mn2 C47 134.9(5) 1_556 1_456 ?
N32 Mn2 O49 106.7(4) 1_556 1_456 ?
O48 Mn2 N12 93.7(3) 1_456 1_556 ?
O48 Mn2 N32 162.9(4) 1_456 1_556 ?
O48 Mn2 C47 28.4(3) 1_456 1_456 ?
O48 Mn2 O49 56.8(3) 1_456 1_456 ?
O49 Mn2 C47 28.4(3) 1_456 1_456 ?
O78 Mn2 N12 91.9(3) . 1_556 ?
O78 Mn2 O28 105.1(3) . . ?
O78 Mn2 N32 99.6(4) . 1_556 ?
O78 Mn2 C47 122.8(5) . 1_456 ?
O78 Mn2 O48 95.3(3) . 1_456 ?
O78 Mn2 O49 149.6(3) . 1_456 ?
N62 Cu3 Br4 132.7(3) 4_575 . ?
N62 Cu3 Br4 132.7(3) . . ?
N62 Cu3 N62 94.3(5) . 4_575 ?
N12 N11 C1 117.8(10) . . ?
N12 N11 C15 111.3(9) . . ?
C15 N11 C1 129.6(10) . . ?
N11 N12 Mn2 117.5(8) . 1_554 ?
C13 N12 Mn2 137.1(8) . 1_554 ?
C13 N12 N11 103.6(9) . . ?
N12 C13 C14 111.6(11) . . ?
N12 C13 C16 119.8(11) . . ?
C14 C13 C16 128.4(13) . . ?
C13 C14 C21 126.0(13) . . ?
C15 C14 C13 110.1(12) . . ?
C15 C14 C21 123.9(12) . . ?
N11 C15 C17 115.9(10) . . ?
C14 C15 N11 103.4(10) . . ?
C14 C15 C17 140.2(11) . . ?
C13 C16 H16A 109.5 . . ?
C13 C16 H16B 109.5 . . ?
C13 C16 H16C 109.5 . . ?
H16A C16 H16B 109.5 . . ?
H16A C16 H16C 109.5 . . ?
H16B C16 H16C 109.5 . . ?
C15 C17 H17A 109.5 . . ?
C15 C17 H17B 109.5 . . ?
C15 C17 H17C 109.5 . . ?
H17A C17 H17B 109.5 . . ?
H17A C17 H17C 109.5 . . ?
H17B C17 H17C 109.5 . . ?
C22 C21 C14 115.6(12) . . ?
C26 C21 C14 127.5(12) . . ?
C26 C21 C22 116.9(12) . . ?
C21 C22 H22 120.8 . . ?
C23 C22 C21 118.5(11) . . ?
C23 C22 H22 120.8 . . ?
C22 C23 H23 118.1 . . ?
C24 C23 C22 123.8(11) . . ?
C24 C23 H23 118.1 . . ?
C23 C24 C25 115.1(11) . . ?
C23 C24 C27 123.2(13) . . ?
C27 C24 C25 121.4(13) . . ?
C24 C25 H25 119.7 . . ?
C26 C25 C24 120.7(11) . . ?
C26 C25 H25 119.7 . . ?
C21 C26 H26 117.6 . . ?
C25 C26 C21 124.7(12) . . ?
C25 C26 H26 117.6 . . ?
O28 C27 C24 123.5(13) . . ?
O28 C27 O29 121.1(11) . . ?
O29 C27 C24 114.8(12) . . ?
C27 O28 Mn2 125.4(8) . . ?
C27 O29 Mn1 148.1(8) . . ?
C1 N31 C35 125.0(11) . . ?
N32 N31 C1 124.9(10) . . ?
N32 N31 C35 109.2(9) . . ?
N31 N32 Mn2 118.2(8) . 1_554 ?
C33 N32 Mn2 127.1(9) . 1_554 ?
C33 N32 N31 109.7(10) . . ?
N32 C33 C34 111.4(11) . . ?
N32 C33 C36 123.9(12) . . ?
C34 C33 C36 124.4(11) . . ?
C33 C34 C35 103.9(12) . . ?
C33 C34 C41 128.4(12) . . ?
C35 C34 C41 127.6(11) . . ?
N31 C35 C34 105.7(11) . . ?
N31 C35 C37 125.8(12) . . ?
C34 C35 C37 128.4(12) . . ?
C33 C36 H36A 109.5 . . ?
C33 C36 H36B 109.5 . . ?
C33 C36 H36C 109.5 . . ?
H36A C36 H36B 109.5 . . ?
H36A C36 H36C 109.5 . . ?
H36B C36 H36C 109.5 . . ?
C35 C37 H37A 109.5 . . ?
C35 C37 H37B 109.5 . . ?
C35 C37 H37C 109.5 . . ?
H37A C37 H37B 109.5 . . ?
H37A C37 H37C 109.5 . . ?
H37B C37 H37C 109.5 . . ?
C42 C41 C34 120.1(12) . . ?
C42 C41 C46 117.8(14) . . ?
C46 C41 C34 122.2(12) . . ?
C41 C42 H42 120.4 . . ?
C43 C42 C41 119.2(12) . . ?
C43 C42 H42 120.4 . . ?
C42 C43 H43 116.3 . . ?
C42 C43 C44 127.3(14) . . ?
C44 C43 H43 116.3 . . ?
C43 C44 C45 113.6(16) . . ?
C43 C44 C47 125.7(13) . . ?
C45 C44 C47 120.7(13) . . ?
C44 C45 H45 119.2 . . ?
C46 C45 C44 121.5(13) . . ?
C46 C45 H45 119.2 . . ?
C41 C46 H46 119.8 . . ?
C45 C46 C41 120.4(12) . . ?
C45 C46 H46 119.8 . . ?
C44 C47 Mn2 173.4(11) . 1_654 ?
O48 C47 Mn2 61.4(6) . 1_654 ?
O48 C47 C44 112.8(13) . . ?
O49 C47 Mn2 69.9(7) . 1_654 ?
O49 C47 C44 115.9(13) . . ?
O49 C47 O48 131.4(12) . . ?
Mn2 O48 Mn1 106.7(3) 1_654 1_654 ?
C47 O48 Mn1 139.6(8) . 1_654 ?
C47 O48 Mn2 90.1(7) . 1_654 ?
C47 O49 Mn2 81.7(7) . 1_654 ?
H51A C51 H51B 106.9 . . ?
N61 C51 H51A 107.3 4_575 . ?
N61 C51 H51A 107.3 . . ?
N61 C51 H51B 107.3 4_575 . ?
N61 C51 H51B 107.3 . . ?
N61 C51 N61 120.3(16) . 4_575 ?
N62 N61 C51 118.3(10) . . ?
C65 N61 C51 133.7(12) . . ?
C65 N61 N62 107.3(11) . . ?
N61 N62 Cu3 117.5(8) . . ?
C63 N62 Cu3 130.4(9) . . ?
C63 N62 N61 107.9(9) . . ?
N62 C63 C66 119.0(11) . . ?
C64 C63 N62 108.6(11) . . ?
C64 C63 C66 132.3(13) . . ?
C63 C64 C65 109.5(13) . . ?
C63 C64 C71 125.5(12) . . ?
C65 C64 C71 124.9(13) . . ?
N61 C65 C64 106.6(13) . . ?
N61 C65 C67 122.0(12) . . ?
C64 C65 C67 131.4(12) . . ?
C63 C66 H66A 109.5 . . ?
C63 C66 H66B 109.5 . . ?
C63 C66 H66C 109.5 . . ?
H66A C66 H66B 109.5 . . ?
H66A C66 H66C 109.5 . . ?
H66B C66 H66C 109.5 . . ?
C65 C67 H67A 109.5 . . ?
C65 C67 H67B 109.5 . . ?
C65 C67 H67C 109.5 . . ?
H67A C67 H67B 109.5 . . ?
H67A C67 H67C 109.5 . . ?
H67B C67 H67C 109.5 . . ?
C64 C71 C76 121.9(12) . . ?
C72 C71 C64 121.0(13) . . ?
C72 C71 C76 116.6(11) . . ?
C71 C72 H72 119.2 . . ?
C71 C72 C73 121.5(13) . . ?
C73 C72 H72 119.2 . . ?
C72 C73 H73 119.5 . . ?
C72 C73 C74 121.0(12) . . ?
C74 C73 H73 119.5 . . ?
C73 C74 C77 118.4(12) . . ?
C75 C74 C73 112.6(11) . . ?
C75 C74 C77 128.9(13) . . ?
C74 C75 H75 113.4 . . ?
C76 C75 C74 133.2(14) . . ?
C76 C75 H75 113.4 . . ?
C71 C76 H76 122.5 . . ?
C75 C76 C71 114.9(12) . . ?
C75 C76 H76 122.5 . . ?
O78 C77 C74 127.2(13) . . ?
O78 C77 O79 117.8(13) . . ?
O79 C77 C74 115.0(11) . . ?
C77 O78 Mn2 139.5(9) . . ?
C77 O79 Mn1 142.4(8) . . ?
H81A C81 H81B 107.5 . . ?
C82 C81 H81A 108.5 . . ?
C82 C81 H81B 108.5 . . ?
C82 C81 C86 115.0(19) . . ?
C86 C81 H81A 108.5 . . ?
C86 C81 H81B 108.5 . . ?
C81 C82 H82A 109.6 . . ?
C81 C82 H82B 109.6 . . ?
C81 C82 C83 110.5(17) . . ?
H82A C82 H82B 108.1 . . ?
C83 C82 H82A 109.6 . . ?
C83 C82 H82B 109.6 . . ?
C82 C83 H83A 109.2 . . ?
C82 C83 H83B 109.2 . . ?
H83A C83 H83B 107.9 . . ?
C84 C83 C82 111.9(17) . . ?
C84 C83 H83A 109.2 . . ?
C84 C83 H83B 109.2 . . ?
C83 C84 H84A 109.4 . . ?
C83 C84 H84B 109.4 . . ?
C83 C84 C85 111.1(17) . . ?
H84A C84 H84B 108.0 . . ?
C85 C84 H84A 109.4 . . ?
C85 C84 H84B 109.4 . . ?
C84 C85 H85A 108.8 . . ?
C84 C85 H85B 108.8 . . ?
H85A C85 H85B 107.7 . . ?
C86 C85 C84 114(2) . . ?
C86 C85 H85A 108.8 . . ?
C86 C85 H85B 108.8 . . ?
C81 C86 H86A 111.2 . . ?
C81 C86 H86B 111.2 . . ?
C85 C86 C81 103(3) . . ?
C85 C86 H86A 111.2 . . ?
C85 C86 H86B 111.2 . . ?
H86A C86 H86B 109.1 . . ?
H91A C91 H91B 109.4 . . ?
C92 C91 H91A 111.6 . . ?
C92 C91 H91B 111.6 . . ?
C92 C91 C93 100.8(11) . 3_665 ?
C93 C91 H91A 111.6 3_665 . ?
C93 C91 H91B 111.6 3_665 . ?
C91 C92 H92A 109.1 . . ?
C91 C92 H92B 109.1 . . ?
H92A C92 H92B 107.8 . . ?
C93 C92 C91 112.7(14) . . ?
C93 C92 H92A 109.1 . . ?
C93 C92 H92B 109.1 . . ?
C91 C93 H93A 109.2 3_665 . ?
C91 C93 H93B 109.2 3_665 . ?
C92 C93 C91 112.0(13) . 3_665 ?
C92 C93 H93A 109.2 . . ?
C92 C93 H93B 109.2 . . ?
H93A C93 H93B 107.9 . . ?

loop_
_geom_bond_atom_site_label_1
_geom_bond_atom_site_label_2
_geom_bond_distance
_geom_bond_site_symmetry_2
_geom_bond_publ_flag
Mn1 O29 2.088(9) . ?
Mn1 O29 2.088(9) 3_566 ?
Mn1 O48 2.257(9) 3_665 ?
Mn1 O48 2.257(9) 1_456 ?
Mn1 O79 2.131(8) 3_566 ?
Mn1 O79 2.131(8) . ?
C1 H1A 0.9900 . ?
C1 H1B 0.9900 . ?
C1 N11 1.454(13) . ?
C1 N31 1.383(13) . ?
Mn2 N12 2.363(11) 1_556 ?
Mn2 O28 2.085(8) . ?
Mn2 N32 2.270(11) 1_556 ?
Mn2 C47 2.511(12) 1_456 ?
Mn2 O48 2.206(8) 1_456 ?
Mn2 O49 2.384(8) 1_456 ?
Mn2 O78 2.060(9) . ?
Cu3 Br4 2.268(3) . ?
Cu3 N62 2.056(10) 4_575 ?
Cu3 N62 2.055(10) . ?
N11 N12 1.372(11) . ?
N11 C15 1.390(13) . ?
N12 C13 1.301(13) . ?
C13 C14 1.350(15) . ?
C13 C16 1.518(15) . ?
C14 C15 1.314(14) . ?
C14 C21 1.503(17) . ?
C15 C17 1.482(15) . ?
C16 H16A 0.9800 . ?
C16 H16B 0.9800 . ?
C16 H16C 0.9800 . ?
C17 H17A 0.9800 . ?
C17 H17B 0.9800 . ?
C17 H17C 0.9800 . ?
C21 C22 1.463(15) . ?
C21 C26 1.338(15) . ?
C22 H22 0.9500 . ?
C22 C23 1.377(15) . ?
C23 H23 0.9500 . ?
C23 C24 1.367(16) . ?
C24 C25 1.467(17) . ?
C24 C27 1.458(16) . ?
C25 H25 0.9500 . ?
C25 C26 1.326(15) . ?
C26 H26 0.9500 . ?
C27 O28 1.257(14) . ?
C27 O29 1.276(14) . ?
N31 N32 1.299(12) . ?
N31 C35 1.415(14) . ?
N32 C33 1.288(13) . ?
C33 C34 1.402(16) . ?
C33 C36 1.482(12) . ?
C34 C35 1.397(16) . ?
C34 C41 1.441(17) . ?
C35 C37 1.540(13) . ?
C36 H36A 0.9800 . ?
C36 H36B 0.9800 . ?
C36 H36C 0.9800 . ?
C37 H37A 0.9800 . ?
C37 H37B 0.9800 . ?
C37 H37C 0.9800 . ?
C41 C42 1.394(15) . ?
C41 C46 1.430(16) . ?
C42 H42 0.9500 . ?
C42 C43 1.355(15) . ?
C43 H43 0.9500 . ?
C43 C44 1.361(17) . ?
C44 C45 1.455(17) . ?
C44 C47 1.566(19) . ?
C45 H45 0.9500 . ?
C45 C46 1.382(16) . ?
C46 H46 0.9500 . ?
C47 O48 1.196(13) . ?
C47 O49 1.207(14) . ?
C51 H51A 0.9900 . ?
C51 H51B 0.9900 . ?
C51 N61 1.383(14) 4_575 ?
C51 N61 1.383(14) . ?
N61 N62 1.405(13) . ?
N61 C65 1.362(15) . ?
N62 C63 1.358(13) . ?
C63 C64 1.325(16) . ?
C63 C66 1.509(16) . ?
C64 C65 1.402(16) . ?
C64 C71 1.503(17) . ?
C65 C67 1.512(18) . ?
C66 H66A 0.9800 . ?
C66 H66B 0.9800 . ?
C66 H66C 0.9800 . ?
C67 H67A 0.9800 . ?
C67 H67B 0.9800 . ?
C67 H67C 0.9800 . ?
C71 C72 1.329(15) . ?
C71 C76 1.511(17) . ?
C72 H72 0.9500 . ?
C72 C73 1.402(15) . ?
C73 H73 0.9500 . ?
C73 C74 1.402(16) . ?
C74 C75 1.324(15) . ?
C74 C77 1.426(17) . ?
C75 H75 0.9500 . ?
C75 C76 1.248(15) . ?
C76 H76 0.9500 . ?
C77 O78 1.205(12) . ?
C77 O79 1.286(12) . ?
C81 H81A 0.9900 . ?
C81 H81B 0.9900 . ?
C81 C82 1.459(17) . ?
C81 C86 1.58(4) . ?
C82 H82A 0.9900 . ?
C82 H82B 0.9900 . ?
C82 C83 1.555(17) . ?
C83 H83A 0.9900 . ?
C83 H83B 0.9900 . ?
C83 C84 1.455(17) . ?
C84 H84A 0.9900 . ?
C84 H84B 0.9900 . ?
C84 C85 1.546(17) . ?
C85 H85A 0.9900 . ?
C85 H85B 0.9900 . ?
C85 C86 1.43(4) . ?
C86 H86A 0.9900 . ?
C86 H86B 0.9900 . ?
C91 H91A 0.9900 . ?
C91 H91B 0.9900 . ?
C91 C92 1.535(13) . ?
C91 C93 1.550(18) 3_665 ?
C92 H92A 0.9900 . ?
C92 H92B 0.9900 . ?
C92 C93 1.450(19) . ?
C93 H93A 0.9900 . ?
C93 H93B 0.9900 . ?

loop_
_geom_torsion_atom_site_label_1
_geom_torsion_atom_site_label_2
_geom_torsion_atom_site_label_3
_geom_torsion_atom_site_label_4
_geom_torsion
_geom_torsion_site_symmetry_1
_geom_torsion_site_symmetry_2
_geom_torsion_site_symmetry_3
_geom_torsion_site_symmetry_4
_geom_torsion_publ_flag
C1 N11 N12 Mn2 22.0(11) . . . 1_554 ?
C1 N11 N12 C13 -170.7(10) . . . . ?
C1 N11 C15 C14 167.6(11) . . . . ?
C1 N11 C15 C17 -18.5(17) . . . . ?
C1 N31 N32 Mn2 15.4(15) . . . 1_554 ?
C1 N31 N32 C33 172.1(10) . . . . ?
C1 N31 C35 C34 -170.7(10) . . . . ?
C1 N31 C35 C37 11.0(18) . . . . ?
Mn2 N12 C13 C14 166.3(9) 1_554 . . . ?
Mn2 N12 C13 C16 -18.7(18) 1_554 . . . ?
Mn2 N32 C33 C34 151.3(9) 1_554 . . . ?
Mn2 N32 C33 C36 -22.3(18) 1_554 . . . ?
Mn2 C47 O48 Mn1 116.4(11) 1_654 . . 1_654 ?
Cu3 N62 C63 C64 157.9(9) . . . . ?
Cu3 N62 C63 C66 -24.5(18) . . . . ?
N11 C1 N31 N32 -71.7(14) . . . . ?
N11 C1 N31 C35 96.5(13) . . . . ?
N11 N12 C13 C14 3.0(13) . . . . ?
N11 N12 C13 C16 178.0(10) . . . . ?
N12 N11 C15 C14 1.4(12) . . . . ?
N12 N11 C15 C17 175.3(9) . . . . ?
N12 C13 C14 C15 -2.3(15) . . . . ?
N12 C13 C14 C21 176.2(11) . . . . ?
C13 C14 C15 N11 0.5(13) . . . . ?
C13 C14 C15 C17 -171.0(14) . . . . ?
C13 C14 C21 C22 -143.4(12) . . . . ?
C13 C14 C21 C26 36(2) . . . . ?
C14 C21 C22 C23 -176.4(10) . . . . ?
C14 C21 C26 C25 177.2(12) . . . . ?
C15 N11 N12 Mn2 -170.0(7) . . . 1_554 ?
C15 N11 N12 C13 -2.7(12) . . . . ?
C15 C14 C21 C22 35.0(17) . . . . ?
C15 C14 C21 C26 -145.5(14) . . . . ?
C16 C13 C14 C15 -176.8(11) . . . . ?
C16 C13 C14 C21 2(2) . . . . ?
C21 C14 C15 N11 -178.1(10) . . . . ?
C21 C14 C15 C17 10(2) . . . . ?
C21 C22 C23 C24 -5.1(18) . . . . ?
C22 C21 C26 C25 -3(2) . . . . ?
C22 C23 C24 C25 4.7(18) . . . . ?
C22 C23 C24 C27 179.1(12) . . . . ?
C23 C24 C25 C26 -3.5(19) . . . . ?
C23 C24 C27 O28 -2(2) . . . . ?
C23 C24 C27 O29 169.2(13) . . . . ?
C24 C25 C26 C21 3(2) . . . . ?
C24 C27 O28 Mn2 174.1(9) . . . . ?
C24 C27 O29 Mn1 154.2(12) . . . . ?
C25 C24 C27 O28 172.0(12) . . . . ?
C25 C24 C27 O29 -16.7(18) . . . . ?
C26 C21 C22 C23 4.1(17) . . . . ?
C27 C24 C25 C26 -178.1(12) . . . . ?
O28 C27 O29 Mn1 -34(2) . . . . ?
O29 C27 O28 Mn2 3.4(19) . . . . ?
N31 C1 N11 N12 44.7(13) . . . . ?
N31 C1 N11 C15 -120.8(13) . . . . ?
N31 N32 C33 C34 -2.8(15) . . . . ?
N31 N32 C33 C36 -176.4(11) . . . . ?
N32 N31 C35 C34 -0.9(14) . . . . ?
N32 N31 C35 C37 -179.1(11) . . . . ?
N32 C33 C34 C35 2.1(15) . . . . ?
N32 C33 C34 C41 177.5(13) . . . . ?
C33 C34 C35 N31 -0.6(13) . . . . ?
C33 C34 C35 C37 177.5(12) . . . . ?
C33 C34 C41 C42 53.7(19) . . . . ?
C33 C34 C41 C46 -127.3(13) . . . . ?
C34 C41 C42 C43 -176.7(11) . . . . ?
C34 C41 C46 C45 177.2(12) . . . . ?
C35 N31 N32 Mn2 -154.4(7) . . . 1_554 ?
C35 N31 N32 C33 2.3(14) . . . . ?
C35 C34 C41 C42 -131.9(13) . . . . ?
C35 C34 C41 C46 47.1(19) . . . . ?
C36 C33 C34 C35 175.6(12) . . . . ?
C36 C33 C34 C41 -9(2) . . . . ?
C41 C34 C35 N31 -176.1(12) . . . . ?
C41 C34 C35 C37 2(2) . . . . ?
C41 C42 C43 C44 -1(2) . . . . ?
C42 C41 C46 C45 -3.8(17) . . . . ?
C42 C43 C44 C45 -2.9(19) . . . . ?
C42 C43 C44 C47 177.3(11) . . . . ?
C43 C44 C45 C46 3.2(18) . . . . ?
C43 C44 C47 O48 -8.8(18) . . . . ?
C43 C44 C47 O49 170.3(12) . . . . ?
C44 C45 C46 C41 0.0(19) . . . . ?
C44 C47 O48 Mn1 -67.2(16) . . . 1_654 ?
C44 C47 O48 Mn2 176.4(9) . . . 1_654 ?
C44 C47 O49 Mn2 -176.5(10) . . . 1_654 ?
C45 C44 C47 O48 171.4(11) . . . . ?
C45 C44 C47 O49 -9.5(17) . . . . ?
C46 C41 C42 C43 4.2(16) . . . . ?
C47 C44 C45 C46 -177.0(12) . . . . ?
O48 C47 O49 Mn2 2.3(14) . . . 1_654 ?
O49 C47 O48 Mn1 114.0(15) . . . 1_654 ?
O49 C47 O48 Mn2 -2.5(15) . . . 1_654 ?
C51 N61 N62 Cu3 12.0(15) . . . . ?
C51 N61 N62 C63 171.4(12) . . . . ?
C51 N61 C65 C64 -171.3(15) . . . . ?
C51 N61 C65 C67 7(3) . . . . ?
N61 C51 N61 N62 -64.0(18) 4_575 . . . ?
N61 C51 N61 C65 105.4(18) 4_575 . . . ?
N61 N62 C63 C64 2.1(15) . . . . ?
N61 N62 C63 C66 179.7(11) . . . . ?
N62 N61 C65 C64 -1.1(14) . . . . ?
N62 N61 C65 C67 176.8(12) . . . . ?
N62 C63 C64 C65 -2.8(16) . . . . ?
N62 C63 C64 C71 179.3(12) . . . . ?
C63 C64 C65 N61 2.4(16) . . . . ?
C63 C64 C65 C67 -175.2(15) . . . . ?
C63 C64 C71 C72 -58.1(19) . . . . ?
C63 C64 C71 C76 113.7(16) . . . . ?
C64 C71 C72 C73 173.7(11) . . . . ?
C64 C71 C76 C75 -172.9(12) . . . . ?
C65 N61 N62 Cu3 -159.9(8) . . . . ?
C65 N61 N62 C63 -0.6(14) . . . . ?
C65 C64 C71 C72 124.3(15) . . . . ?
C65 C64 C71 C76 -63.9(18) . . . . ?
C66 C63 C64 C65 180.0(14) . . . . ?
C66 C63 C64 C71 2(2) . . . . ?
C71 C64 C65 N61 -179.6(12) . . . . ?
C71 C64 C65 C67 3(2) . . . . ?
C71 C72 C73 C74 -0.8(18) . . . . ?
C72 C71 C76 C75 -0.8(17) . . . . ?
C72 C73 C74 C75 -0.6(16) . . . . ?
C72 C73 C74 C77 177.0(10) . . . . ?
C73 C74 C75 C76 2(2) . . . . ?
C73 C74 C77 O78 -14.2(18) . . . . ?
C73 C74 C77 O79 168.7(10) . . . . ?
C74 C75 C76 C71 -1(2) . . . . ?
C74 C77 O78 Mn2 177.6(8) . . . . ?
C74 C77 O79 Mn1 169.5(8) . . . . ?
C75 C74 C77 O78 163.0(12) . . . . ?
C75 C74 C77 O79 -14.0(18) . . . . ?
C76 C71 C72 C73 1.5(17) . . . . ?
C77 C74 C75 C76 -175.8(14) . . . . ?
O78 C77 O79 Mn1 -7.8(19) . . . . ?
O79 C77 O78 Mn2 -5.4(18) . . . . ?
C81 C82 C83 C84 -49(2) . . . . ?
C82 C81 C86 C85 -60(3) . . . . ?
C82 C83 C84 C85 50(3) . . . . ?
C83 C84 C85 C86 -62(3) . . . . ?
C84 C85 C86 C81 61(3) . . . . ?
C86 C81 C82 C83 54(3) . . . . ?
C91 C92 C93 C91 -67.1(16) . . . 3_665 ?
C93 C91 C92 C93 60.4(16) 3_665 . . . ?

loop_
_smtbx_masks_void_nr
_smtbx_masks_void_average_x
_smtbx_masks_void_average_y
_smtbx_masks_void_average_z
_smtbx_masks_void_volume
_smtbx_masks_void_count_electrons
_smtbx_masks_void_content
1 -0.090 0.250 -0.873 740.4 135.3 '2 cyclohexane'
2 -0.612 0.750 -0.452 740.4 135.3 '2 cyclohexane'
